data_4519497
loop_
_publ_author_name
'Rahman Al Ahmad, Abdel'
'Maris, Thierry'
'Wuest, James D.'

_publ_section_title
;
 Hiding in Plain Sight: Polymorphs of Riluzole
;
_journal_name_full 'Crystal Growth & Design'
_journal_page_first 3029
_journal_page_last 3036
_journal_paper_doi 10.1021/acs.cgd.5c00089
_journal_volume 25
_journal_year 2025
_chemical_formula_moiety 'C8 H5 F3 N2 O S'
_chemical_formula_sum 'C8 H5 F3 N2 O S'
_chemical_formula_weight 234.20
_chemical_name_common Riluzole
_chemical_name_systematic 6-(trifluoromethoxy)-1,3-benzothiazol-2-amine
_space_group_crystal_system triclinic
_space_group_IT_number 2
_space_group_name_Hall '-P 1'
_space_group_name_H-M_alt 'P -1'
_atom_sites_solution_hydrogens geom
_atom_sites_solution_primary dual
_audit_creation_date 2024-04-16
_audit_creation_method
;
Olex2 1.5
(compiled 2024.02.16 svn.r378c4104 for OlexSys, GUI svn.r6928)
;
_cell_angle_alpha 78.167(6)
_cell_angle_beta 85.378(6)
_cell_angle_gamma 89.544(7)
_cell_formula_units_Z 8
_cell_length_a 8.2283(9)
_cell_length_b 11.9364(12)
_cell_length_c 20.077(2)
_cell_measurement_reflns_used 7662
_cell_measurement_temperature 295
_cell_measurement_theta_max 51.944
_cell_measurement_theta_min 3.470
_cell_volume 1923.6(3)
_computing_cell_refinement
;
SAINT (2020) V8.40B; Integration Software for Single Crystal Data.
Bruker AXS Inc., Madison, WI 53719-1173.
;
_computing_data_collection
;
APEX 4 (2022) Bruker AXS Inc., Madison, WI 53719-1173.
;
_computing_data_reduction
;
SAINT (2020) V8.40B; Integration Software for Single Crystal Data.
Bruker AXS Inc., Madison, WI 53719-1173.
;
_computing_molecular_graphics 'Olex2 1.5 (Dolomanov et al., 2009)'
_computing_publication_material 'Olex2 1.5 (Dolomanov et al., 2009)'
_computing_structure_refinement 'XL  (Sheldrick, 2008)'
_computing_structure_solution 'SHELXT 2018/2 (Sheldrick, 2018)'
_diffrn_ambient_temperature 295
_diffrn_detector 'CMOS Area detector'
_diffrn_detector_area_resol_mean 10.42
_diffrn_detector_type 'Bruker CMOS Photon III '
_diffrn_measured_fraction_theta_full 1.000
_diffrn_measured_fraction_theta_max 0.996
_diffrn_measurement_device 'k-geometry diffractometer'
_diffrn_measurement_device_type 'Bruker Venture Metaljet'
_diffrn_measurement_method '\w and \f scans'
_diffrn_radiation_collimation 'Focusing mirrors'
_diffrn_radiation_monochromator 'Helios MX Mirror Optics'
_diffrn_radiation_probe x-ray
_diffrn_radiation_type 'Ga K\a'
_diffrn_radiation_wavelength 1.34139
_diffrn_reflns_av_R_equivalents 0.1185
_diffrn_reflns_av_unetI/netI 0.0836
_diffrn_reflns_Laue_measured_fraction_full 1.000
_diffrn_reflns_Laue_measured_fraction_max 0.996
_diffrn_reflns_limit_h_max 10
_diffrn_reflns_limit_h_min -10
_diffrn_reflns_limit_k_max 14
_diffrn_reflns_limit_k_min -14
_diffrn_reflns_limit_l_max 24
_diffrn_reflns_limit_l_min -24
_diffrn_reflns_number 39984
_diffrn_reflns_point_group_measured_fraction_full 1.000
_diffrn_reflns_point_group_measured_fraction_max 0.996
_diffrn_reflns_theta_full 53.594
_diffrn_reflns_theta_max 55.074
_diffrn_reflns_theta_min 1.962
_diffrn_source 'Metal Jet'
_diffrn_source_current 2.85
_diffrn_source_power 0.1986735
_diffrn_source_target Ga
_diffrn_source_type 'Gallium Liquid Metal Jet Source'
_diffrn_source_voltage 69.71
_exptl_absorpt_coefficient_mu 2.130
_exptl_absorpt_correction_T_max 0.3679
_exptl_absorpt_correction_T_min 0.2358
_exptl_absorpt_correction_type multi-scan
_exptl_absorpt_process_details
;
SADABS-2016/2 (Bruker,2016/2) was used for absorption correction.
wR2(int) was 0.1570 before and 0.0766 after correction.
The Ratio of minimum to maximum transmission is 0.6409.
The \l/2 correction factor is Not present.
;
_exptl_crystal_colour 'clear light colourless'
_exptl_crystal_colour_lustre clear
_exptl_crystal_colour_modifier light
_exptl_crystal_colour_primary colourless
_exptl_crystal_density_diffrn 1.617
_exptl_crystal_description plate
_exptl_crystal_F_000 944
_exptl_crystal_size_max 0.12
_exptl_crystal_size_mid 0.1
_exptl_crystal_size_min 0.03
_refine_diff_density_max 0.732
_refine_diff_density_min -0.396
_refine_diff_density_rms 0.074
_refine_ls_extinction_coef .
_refine_ls_extinction_method none
_refine_ls_goodness_of_fit_ref 1.026
_refine_ls_hydrogen_treatment constr
_refine_ls_matrix_type full
_refine_ls_number_parameters 541
_refine_ls_number_reflns 7320
_refine_ls_number_restraints 0
_refine_ls_restrained_S_all 1.026
_refine_ls_R_factor_all 0.1519
_refine_ls_R_factor_gt 0.0762
_refine_ls_shift/su_max 0.001
_refine_ls_shift/su_mean 0.000
_refine_ls_structure_factor_coef Fsqd
_refine_ls_weighting_details 'w=1/[\s^2^(Fo^2^)+(0.1595P)^2^] where P=(Fo^2^+2Fc^2^)/3'
_refine_ls_weighting_scheme calc
_refine_ls_wR_factor_gt 0.2154
_refine_ls_wR_factor_ref 0.2687
_reflns_Friedel_coverage 0.000
_reflns_Friedel_fraction_full .
_reflns_Friedel_fraction_max .
_reflns_number_gt 3757
_reflns_number_total 7320
_reflns_threshold_expression 'I > 2\s(I)'
_cod_data_source_file RZ_P1_RT_jw2659_1__Form_I.cif
_cod_data_source_block jw26591
_cod_original_cell_volume 1923.6(4)
_cod_database_code 4519497

loop_
_space_group_symop_id
_space_group_symop_operation_xyz
1 'x, y, z'
2 '-x, -y, -z'

loop_
_atom_site_label
_atom_site_type_symbol
_atom_site_fract_x
_atom_site_fract_y
_atom_site_fract_z
_atom_site_U_iso_or_equiv
_atom_site_adp_type
_atom_site_occupancy
_atom_site_site_symmetry_order
_atom_site_calc_flag
_atom_site_refinement_flags_posn
_atom_site_refinement_flags_adp
_atom_site_refinement_flags_occupancy
_atom_site_disorder_assembly
_atom_site_disorder_group
S1A S 0.49942(16) 0.23629(10) 1.67768(7) 0.0738(4) Uani 1 1 d . . . . .
F1A F 0.4032(11) 0.0569(9) 1.9443(3) 0.250(5) Uani 1 1 d . . . . .
O1A O 0.1891(9) 0.0149(6) 1.9039(3) 0.159(3) Uani 1 1 d . . . . .
N1A N 0.4855(5) 0.2379(3) 1.5433(2) 0.0732(11) Uani 1 1 d . . . . .
H1AA H 0.447358 0.216424 1.508137 0.088 Uiso 1 1 calc R U . . .
H1AB H 0.562031 0.290989 1.536758 0.088 Uiso 1 1 calc R U . . .
C1A C 0.4261(6) 0.1889(4) 1.6079(3) 0.0638(12) Uani 1 1 d . . . . .
F2A F 0.1888(9) 0.0160(6) 2.0085(3) 0.191(3) Uani 1 1 d . . . . .
N2A N 0.3141(5) 0.1104(3) 1.6232(2) 0.0648(10) Uani 1 1 d . . . . .
C2A C 0.3643(6) 0.1428(4) 1.7319(3) 0.0669(13) Uani 1 1 d . . . . .
F3A F 0.2113(15) 0.1679(7) 1.9332(4) 0.257(5) Uani 1 1 d . . . . .
C3A C 0.2756(6) 0.0825(3) 1.6932(3) 0.0638(12) Uani 1 1 d . . . . .
C4A C 0.1621(7) 0.0000(4) 1.7280(3) 0.0795(15) Uani 1 1 d . . . . .
H4A H 0.101220 -0.042496 1.703309 0.095 Uiso 1 1 calc R U . . .
C5A C 0.1384(7) -0.0195(5) 1.7980(3) 0.0876(16) Uani 1 1 d . . . . .
H5A H 0.061723 -0.075718 1.821774 0.105 Uiso 1 1 calc R U . . .
C6A C 0.2264(8) 0.0428(5) 1.8336(3) 0.0931(17) Uani 1 1 d . . . . .
C7A C 0.3416(7) 0.1219(5) 1.8023(3) 0.0821(15) Uani 1 1 d . . . . .
H7A H 0.404251 0.161365 1.828106 0.099 Uiso 1 1 calc R U . . .
C8A C 0.2405(19) 0.0511(17) 1.9466(7) 0.195(6) Uani 1 1 d . . . . .
S1B S 0.19571(16) -0.04676(9) 1.39772(7) 0.0700(4) Uani 1 1 d . . . . .
F1B F 0.2212(8) 0.1742(7) 1.1324(3) 0.213(3) Uani 1 1 d . . . . .
O1B O 0.4732(6) 0.1573(3) 1.1616(2) 0.0946(12) Uani 1 1 d . . . . .
N1B N 0.2037(6) -0.0205(3) 1.5267(2) 0.0801(12) Uani 1 1 d . . . . .
H1BA H 0.234091 0.012180 1.559216 0.096 Uiso 1 1 calc R U . . .
H1BB H 0.135686 -0.079161 1.536722 0.096 Uiso 1 1 calc R U . . .
C1B C 0.2611(6) 0.0191(4) 1.4617(3) 0.0633(12) Uani 1 1 d . . . . .
F2B F 0.4187(7) 0.2260(4) 1.0587(2) 0.1519(17) Uani 1 1 d . . . . .
N2B N 0.3615(5) 0.1048(3) 1.4421(2) 0.0658(10) Uani 1 1 d . . . . .
C2B C 0.3188(6) 0.0489(3) 1.3383(3) 0.0641(13) Uani 1 1 d . . . . .
F3B F 0.3437(9) 0.3173(5) 1.1355(3) 0.186(3) Uani 1 1 d . . . . .
C3B C 0.3976(6) 0.1227(3) 1.3718(3) 0.0632(12) Uani 1 1 d . . . . .
C4B C 0.5022(7) 0.2058(4) 1.3341(3) 0.0733(14) Uani 1 1 d . . . . .
H4B H 0.559612 0.254283 1.356324 0.088 Uiso 1 1 calc R U . . .
C5B C 0.5236(7) 0.2187(4) 1.2645(3) 0.0781(14) Uani 1 1 d . . . . .
H5B H 0.592927 0.277572 1.238365 0.094 Uiso 1 1 calc R U . . .
C6B C 0.4429(7) 0.1448(4) 1.2323(3) 0.0772(14) Uani 1 1 d . . . . .
C7B C 0.3408(6) 0.0583(4) 1.2679(3) 0.0709(13) Uani 1 1 d . . . . .
H7B H 0.288077 0.007585 1.245546 0.085 Uiso 1 1 calc R U . . .
C8B C 0.3668(13) 0.2132(8) 1.1219(5) 0.122(2) Uani 1 1 d . . . . .
S1C S -0.05366(17) 0.72984(10) 0.68932(8) 0.0783(4) Uani 1 1 d . . . . .
F1C F 0.227(2) 0.6378(8) 0.9356(6) 0.321(8) Uani 1 1 d . . . . .
O1C O 0.1560(8) 0.4863(5) 0.9097(3) 0.1347(18) Uani 1 1 d . . . . .
N1C N 0.0054(5) 0.7401(3) 0.5530(2) 0.0763(12) Uani 1 1 d . . . . .
H1CA H 0.057796 0.721658 0.516887 0.092 Uiso 1 1 calc R U . . .
H1CB H -0.072305 0.791450 0.548055 0.092 Uiso 1 1 calc R U . . .
C1C C 0.0450(6) 0.6887(4) 0.6171(3) 0.0680(13) Uani 1 1 d . . . . .
F2C F 0.2182(9) 0.4825(7) 1.0112(3) 0.207(3) Uani 1 1 d . . . . .
N2C N 0.1574(5) 0.6126(3) 0.6288(2) 0.0682(11) Uani 1 1 d . . . . .
C2C C 0.0660(6) 0.6329(4) 0.7408(3) 0.0725(14) Uani 1 1 d . . . . .
F3C F 0.3994(12) 0.4975(13) 0.9317(5) 0.310(6) Uani 1 1 d . . . . .
C3C C 0.1706(6) 0.5790(4) 0.6983(3) 0.0686(13) Uani 1 1 d . . . . .
C4C C 0.2759(7) 0.4951(4) 0.7302(3) 0.0821(16) Uani 1 1 d . . . . .
H4C H 0.349232 0.457173 0.703393 0.099 Uiso 1 1 calc R U . . .
C5C C 0.2730(8) 0.4684(5) 0.7986(3) 0.0886(17) Uani 1 1 d . . . . .
H5C H 0.344545 0.411509 0.819614 0.106 Uiso 1 1 calc R U . . .
C6C C 0.1680(8) 0.5221(5) 0.8388(4) 0.0908(17) Uani 1 1 d . . . . .
C7C C 0.0630(7) 0.6060(5) 0.8109(3) 0.0870(16) Uani 1 1 d . . . . .
H7C H -0.008249 0.643496 0.838767 0.104 Uiso 1 1 calc R U . . .
C8C C 0.248(2) 0.527(2) 0.9450(8) 0.222(8) Uani 1 1 d . . . . .
S1D S 0.33173(16) 0.45057(10) 0.40043(7) 0.0734(4) Uani 1 1 d . . . . .
F1D F 0.3844(7) 0.7002(6) 0.1369(3) 0.180(2) Uani 1 1 d . . . . .
O1D O 0.1265(6) 0.6575(4) 0.1685(2) 0.0988(12) Uani 1 1 d . . . . .
N1D N 0.2877(6) 0.4764(3) 0.5304(3) 0.0821(13) Uani 1 1 d . . . . .
H1DA H 0.248178 0.509286 0.563606 0.099 Uiso 1 1 calc R U . . .
H1DB H 0.352943 0.417384 0.539227 0.099 Uiso 1 1 calc R U . . .
C1D C 0.2481(6) 0.5165(4) 0.4660(3) 0.0677(13) Uani 1 1 d . . . . .
F2D F 0.2115(8) 0.7311(4) 0.0650(2) 0.1599(19) Uani 1 1 d . . . . .
N2D N 0.1536(5) 0.6024(3) 0.4478(2) 0.0679(11) Uani 1 1 d . . . . .
C2D C 0.2260(6) 0.5481(3) 0.3430(3) 0.0671(13) Uani 1 1 d . . . . .
F3D F 0.2342(9) 0.8295(4) 0.1392(3) 0.187(3) Uani 1 1 d . . . . .
C3D C 0.1378(6) 0.6215(3) 0.3784(3) 0.0635(12) Uani 1 1 d . . . . .
C4D C 0.0427(6) 0.7049(4) 0.3423(3) 0.0731(14) Uani 1 1 d . . . . .
H4D H -0.022919 0.753185 0.365330 0.088 Uiso 1 1 calc R U . . .
C5D C 0.0440(7) 0.7171(4) 0.2722(3) 0.0805(15) Uani 1 1 d . . . . .
H5D H -0.019044 0.775331 0.246936 0.097 Uiso 1 1 calc R U . . .
C6D C 0.1354(7) 0.6460(4) 0.2390(3) 0.0783(15) Uani 1 1 d . . . . .
C7D C 0.2269(7) 0.5587(4) 0.2730(3) 0.0769(15) Uani 1 1 d . . . . .
H7D H 0.287499 0.508446 0.249671 0.092 Uiso 1 1 calc R U . . .
C8D C 0.2325(13) 0.7256(8) 0.1274(5) 0.120(2) Uani 1 1 d . . . . .

loop_
_atom_site_aniso_label
_atom_site_aniso_U_11
_atom_site_aniso_U_22
_atom_site_aniso_U_33
_atom_site_aniso_U_23
_atom_site_aniso_U_13
_atom_site_aniso_U_12
S1A 0.0714(8) 0.0625(7) 0.0915(11) -0.0235(6) -0.0094(7) -0.0076(6)
F1A 0.169(6) 0.434(13) 0.120(5) 0.023(6) -0.043(5) -0.056(7)
O1A 0.169(6) 0.232(6) 0.070(4) -0.020(4) -0.001(4) -0.075(5)
N1A 0.082(3) 0.063(2) 0.072(3) -0.006(2) -0.007(2) -0.0050(19)
C1A 0.060(3) 0.053(2) 0.080(4) -0.016(2) -0.014(3) 0.012(2)
F2A 0.223(6) 0.266(6) 0.072(3) -0.009(4) 0.006(4) -0.033(5)
N2A 0.067(3) 0.055(2) 0.073(3) -0.0152(19) -0.012(2) 0.0016(18)
C2A 0.058(3) 0.061(3) 0.083(4) -0.016(2) -0.010(3) 0.004(2)
F3A 0.396(16) 0.219(7) 0.154(7) -0.060(6) 0.036(7) 0.006(8)
C3A 0.059(3) 0.053(2) 0.082(4) -0.013(2) -0.016(3) 0.003(2)
C4A 0.072(3) 0.072(3) 0.094(5) -0.016(3) -0.011(3) -0.015(3)
C5A 0.084(4) 0.087(4) 0.085(5) -0.004(3) -0.005(3) -0.016(3)
C6A 0.090(4) 0.108(4) 0.076(5) -0.004(3) -0.011(3) -0.007(4)
C7A 0.080(4) 0.090(4) 0.081(4) -0.027(3) -0.011(3) -0.011(3)
C8A 0.157(12) 0.318(19) 0.099(10) -0.010(11) -0.022(8) -0.021(12)
S1B 0.0709(8) 0.0614(7) 0.0801(10) -0.0181(6) -0.0111(7) -0.0040(5)
F1B 0.125(4) 0.362(9) 0.122(4) 0.028(5) -0.031(3) -0.061(5)
O1B 0.100(3) 0.109(3) 0.074(3) -0.019(2) -0.005(2) 0.017(2)
N1B 0.085(3) 0.079(3) 0.076(3) -0.015(2) -0.006(3) -0.020(2)
C1B 0.059(3) 0.056(2) 0.078(4) -0.019(2) -0.011(3) 0.004(2)
F2B 0.169(5) 0.205(5) 0.071(3) -0.004(3) -0.005(3) -0.006(4)
N2B 0.069(3) 0.058(2) 0.072(3) -0.0148(18) -0.009(2) -0.0043(18)
C2B 0.061(3) 0.050(2) 0.082(4) -0.012(2) -0.013(3) 0.0101(19)
F3B 0.228(7) 0.186(5) 0.129(4) 0.003(4) -0.030(4) 0.084(5)
C3B 0.058(3) 0.055(2) 0.078(4) -0.016(2) -0.010(2) 0.009(2)
C4B 0.071(3) 0.067(3) 0.082(4) -0.019(3) -0.002(3) -0.004(2)
C5B 0.070(3) 0.076(3) 0.088(4) -0.015(3) -0.005(3) 0.001(2)
C6B 0.076(4) 0.082(3) 0.072(4) -0.014(3) -0.005(3) 0.017(3)
C7B 0.074(3) 0.067(3) 0.075(4) -0.022(3) -0.011(3) 0.011(2)
C8B 0.132(8) 0.137(7) 0.098(7) -0.021(5) -0.013(6) -0.004(6)
S1C 0.0735(8) 0.0631(7) 0.1018(12) -0.0234(7) -0.0127(7) 0.0143(6)
F1C 0.54(2) 0.221(8) 0.233(10) -0.082(8) -0.143(12) 0.021(10)
O1C 0.138(5) 0.171(5) 0.088(4) -0.009(3) -0.012(4) 0.020(4)
N1C 0.078(3) 0.060(2) 0.087(3) -0.005(2) -0.008(2) 0.0037(19)
C1C 0.062(3) 0.053(2) 0.089(4) -0.014(2) -0.004(3) -0.006(2)
F2C 0.234(7) 0.294(8) 0.095(4) -0.034(4) -0.041(4) 0.046(6)
N2C 0.063(2) 0.055(2) 0.086(3) -0.013(2) -0.007(2) 0.0032(18)
C2C 0.060(3) 0.058(3) 0.102(5) -0.023(3) -0.006(3) 0.004(2)
F3C 0.156(7) 0.59(2) 0.220(9) -0.155(11) -0.066(6) 0.023(10)
C3C 0.057(3) 0.056(2) 0.093(4) -0.015(2) -0.006(3) 0.000(2)
C4C 0.075(4) 0.070(3) 0.100(5) -0.014(3) -0.008(3) 0.019(3)
C5C 0.088(4) 0.085(4) 0.087(5) -0.003(3) -0.010(3) 0.022(3)
C6C 0.087(4) 0.094(4) 0.088(5) -0.009(3) -0.010(4) 0.008(3)
C7C 0.079(4) 0.100(4) 0.087(5) -0.032(3) -0.005(3) 0.006(3)
C8C 0.158(13) 0.39(3) 0.140(13) -0.099(16) -0.054(10) 0.066(15)
S1D 0.0717(8) 0.0602(7) 0.0898(10) -0.0179(6) -0.0102(7) 0.0091(5)
F1D 0.119(4) 0.257(6) 0.143(5) 0.004(4) 0.001(4) -0.009(4)
O1D 0.109(3) 0.111(3) 0.077(3) -0.013(2) -0.022(3) -0.016(3)
N1D 0.085(3) 0.078(3) 0.083(4) -0.014(2) -0.015(3) 0.024(2)
C1D 0.057(3) 0.059(3) 0.089(4) -0.018(2) -0.007(3) 0.000(2)
F2D 0.208(6) 0.191(4) 0.076(3) -0.013(3) -0.024(3) -0.001(4)
N2D 0.064(2) 0.061(2) 0.081(3) -0.0169(19) -0.009(2) 0.0029(18)
C2D 0.055(3) 0.054(2) 0.094(4) -0.017(2) -0.010(3) -0.006(2)
F3D 0.284(8) 0.120(3) 0.143(5) -0.006(3) 0.013(4) -0.034(4)
C3D 0.059(3) 0.053(2) 0.079(4) -0.015(2) -0.012(2) 0.000(2)
C4D 0.068(3) 0.062(3) 0.091(4) -0.014(3) -0.016(3) 0.006(2)
C5D 0.077(4) 0.068(3) 0.098(5) -0.013(3) -0.024(3) 0.004(3)
C6D 0.080(4) 0.073(3) 0.083(4) -0.012(3) -0.019(3) -0.007(3)
C7D 0.082(4) 0.065(3) 0.088(4) -0.025(3) -0.010(3) -0.006(3)
C8D 0.130(8) 0.134(7) 0.095(7) -0.019(5) -0.024(6) 0.019(6)

loop_
_atom_type_symbol
_atom_type_description
_atom_type_scat_dispersion_real
_atom_type_scat_dispersion_imag
_atom_type_scat_source
C C 0.0137 0.0067 'International Tables Vol C Tables 4.2.6.8 and 6.1.1.4'
H H 0.0000 0.0000 'International Tables Vol C Tables 4.2.6.8 and 6.1.1.4'
N N 0.0241 0.0134 'International Tables Vol C Tables 4.2.6.8 and 6.1.1.4'
O O 0.0389 0.0241 'International Tables Vol C Tables 4.2.6.8 and 6.1.1.4'
F F 0.0583 0.0400 'International Tables Vol C Tables 4.2.6.8 and 6.1.1.4'
S S 0.2925 0.4295 'International Tables Vol C Tables 4.2.6.8 and 6.1.1.4'

loop_
_geom_angle_atom_site_label_1
_geom_angle_atom_site_label_2
_geom_angle_atom_site_label_3
_geom_angle
_geom_angle_site_symmetry_1
_geom_angle_site_symmetry_3
C2A S1A C1A 89.0(2) . .
C8A O1A C6A 130.1(10) . .
H1AA N1A H1AB 120.0 . .
C1A N1A H1AA 120.0 . .
C1A N1A H1AB 120.0 . .
N1A C1A S1A 119.3(4) . .
N2A C1A S1A 115.6(4) . .
N2A C1A N1A 125.0(5) . .
C1A N2A C3A 110.9(4) . .
C3A C2A S1A 109.2(4) . .
C7A C2A S1A 129.1(4) . .
C7A C2A C3A 121.7(5) . .
N2A C3A C2A 115.3(4) . .
N2A C3A C4A 126.6(4) . .
C4A C3A C2A 118.0(5) . .
C3A C4A H4A 120.0 . .
C5A C4A C3A 120.1(5) . .
C5A C4A H4A 120.0 . .
C4A C5A H5A 120.2 . .
C4A C5A C6A 119.7(5) . .
C6A C5A H5A 120.2 . .
C5A C6A O1A 113.5(6) . .
C7A C6A O1A 123.9(6) . .
C7A C6A C5A 122.5(6) . .
C2A C7A H7A 121.1 . .
C6A C7A C2A 117.9(5) . .
C6A C7A H7A 121.1 . .
F1A C8A F3A 97.5(14) . .
O1A C8A F1A 115.5(15) . .
O1A C8A F2A 121.2(15) . .
O1A C8A F3A 107.2(13) . .
F2A C8A F1A 107.3(11) . .
F2A C8A F3A 105.0(14) . .
C2B S1B C1B 88.5(2) . .
C8B O1B C6B 118.5(6) . .
H1BA N1B H1BB 120.0 . .
C1B N1B H1BA 120.0 . .
C1B N1B H1BB 120.0 . .
N1B C1B S1B 118.9(3) . .
N2B C1B S1B 116.8(4) . .
N2B C1B N1B 124.3(4) . .
C1B N2B C3B 109.7(4) . .
C3B C2B S1B 109.3(4) . .
C7B C2B S1B 128.6(4) . .
C7B C2B C3B 122.0(5) . .
N2B C3B C2B 115.7(4) . .
C4B C3B N2B 125.2(4) . .
C4B C3B C2B 119.1(5) . .
C3B C4B H4B 119.9 . .
C5B C4B C3B 120.1(5) . .
C5B C4B H4B 119.9 . .
C4B C5B H5B 120.2 . .
C4B C5B C6B 119.7(5) . .
C6B C5B H5B 120.2 . .
C5B C6B O1B 118.0(5) . .
C7B C6B O1B 119.5(5) . .
C7B C6B C5B 122.4(5) . .
C2B C7B H7B 121.7 . .
C6B C7B C2B 116.6(5) . .
C6B C7B H7B 121.7 . .
F1B C8B O1B 115.9(8) . .
F1B C8B F2B 111.4(8) . .
F1B C8B F3B 100.4(9) . .
O1B C8B F3B 109.8(7) . .
F2B C8B O1B 110.9(9) . .
F2B C8B F3B 107.7(8) . .
C2C S1C C1C 89.1(3) . .
C8C O1C C6C 120.6(11) . .
H1CA N1C H1CB 120.0 . .
C1C N1C H1CA 120.0 . .
C1C N1C H1CB 120.0 . .
N1C C1C S1C 120.0(4) . .
N2C C1C S1C 116.1(4) . .
N2C C1C N1C 123.8(5) . .
C1C N2C C3C 110.1(4) . .
C3C C2C S1C 108.2(4) . .
C7C C2C S1C 129.0(4) . .
C7C C2C C3C 122.8(5) . .
N2C C3C C2C 116.5(4) . .
N2C C3C C4C 126.3(5) . .
C4C C3C C2C 117.2(6) . .
C3C C4C H4C 119.9 . .
C5C C4C C3C 120.1(6) . .
C5C C4C H4C 119.9 . .
C4C C5C H5C 119.4 . .
C4C C5C C6C 121.2(5) . .
C6C C5C H5C 119.4 . .
C5C C6C O1C 120.4(6) . .
C7C C6C O1C 117.6(6) . .
C7C C6C C5C 121.7(6) . .
C2C C7C C6C 116.9(6) . .
C2C C7C H7C 121.5 . .
C6C C7C H7C 121.5 . .
F1C C8C F2C 108.2(14) . .
F1C C8C F3C 114(2) . .
O1C C8C F1C 109.3(14) . .
O1C C8C F2C 111.9(18) . .
O1C C8C F3C 110.2(14) . .
F3C C8C F2C 103.4(13) . .
C2D S1D C1D 88.4(3) . .
C8D O1D C6D 118.0(5) . .
H1DA N1D H1DB 120.0 . .
C1D N1D H1DA 120.0 . .
C1D N1D H1DB 120.0 . .
N1D C1D S1D 119.0(4) . .
N2D C1D S1D 116.3(4) . .
N2D C1D N1D 124.7(5) . .
C1D N2D C3D 110.4(4) . .
C3D C2D S1D 109.1(4) . .
C7D C2D S1D 128.3(4) . .
C7D C2D C3D 122.6(5) . .
N2D C3D C2D 115.8(4) . .
C4D C3D N2D 125.7(5) . .
C4D C3D C2D 118.6(5) . .
C3D C4D H4D 120.4 . .
C3D C4D C5D 119.3(5) . .
C5D C4D H4D 120.4 . .
C4D C5D H5D 119.7 . .
C6D C5D C4D 120.6(5) . .
C6D C5D H5D 119.7 . .
C5D C6D O1D 118.6(5) . .
C5D C6D C7D 122.4(6) . .
C7D C6D O1D 118.9(5) . .
C2D C7D H7D 121.7 . .
C6D C7D C2D 116.6(5) . .
C6D C7D H7D 121.7 . .
F1D C8D O1D 114.4(7) . .
F1D C8D F3D 98.2(8) . .
F2D C8D F1D 108.4(8) . .
F2D C8D O1D 112.6(8) . .
F2D C8D F3D 109.0(7) . .
F3D C8D O1D 113.2(8) . .

loop_
_geom_bond_atom_site_label_1
_geom_bond_atom_site_label_2
_geom_bond_distance
_geom_bond_site_symmetry_2
S1A C1A 1.764(5) .
S1A C2A 1.731(5) .
F1A C8A 1.338(15) .
O1A C6A 1.390(8) .
O1A C8A 1.146(15) .
N1A H1AA 0.8800 .
N1A H1AB 0.8800 .
N1A C1A 1.361(6) .
C1A N2A 1.293(6) .
F2A C8A 1.267(13) .
N2A C3A 1.386(6) .
C2A C3A 1.408(7) .
C2A C7A 1.382(7) .
F3A C8A 1.387(18) .
C3A C4A 1.400(7) .
C4A H4A 0.9500 .
C4A C5A 1.375(8) .
C5A H5A 0.9500 .
C5A C6A 1.378(8) .
C6A C7A 1.363(8) .
C7A H7A 0.9500 .
S1B C1B 1.758(5) .
S1B C2B 1.737(5) .
F1B C8B 1.275(10) .
O1B C6B 1.398(7) .
O1B C8B 1.316(10) .
N1B H1BA 0.8800 .
N1B H1BB 0.8800 .
N1B C1B 1.341(6) .
C1B N2B 1.296(6) .
F2B C8B 1.285(9) .
N2B C3B 1.392(6) .
C2B C3B 1.404(6) .
C2B C7B 1.391(7) .
F3B C8B 1.334(9) .
C3B C4B 1.378(7) .
C4B H4B 0.9500 .
C4B C5B 1.370(8) .
C5B H5B 0.9500 .
C5B C6B 1.396(7) .
C6B C7B 1.378(7) .
C7B H7B 0.9500 .
S1C C1C 1.760(5) .
S1C C2C 1.742(5) .
F1C C8C 1.31(2) .
O1C C6C 1.395(8) .
O1C C8C 1.243(16) .
N1C H1CA 0.8800 .
N1C H1CB 0.8800 .
N1C C1C 1.370(7) .
C1C N2C 1.292(6) .
F2C C8C 1.331(18) .
N2C C3C 1.383(7) .
C2C C3C 1.408(7) .
C2C C7C 1.375(8) .
F3C C8C 1.314(16) .
C3C C4C 1.407(7) .
C4C H4C 0.9500 .
C4C C5C 1.341(8) .
C5C H5C 0.9500 .
C5C C6C 1.379(9) .
C6C C7C 1.377(8) .
C7C H7C 0.9500 .
S1D C1D 1.759(5) .
S1D C2D 1.743(5) .
F1D C8D 1.304(10) .
O1D C6D 1.402(7) .
O1D C8D 1.312(10) .
N1D H1DA 0.8800 .
N1D H1DB 0.8800 .
N1D C1D 1.349(6) .
C1D N2D 1.292(6) .
F2D C8D 1.267(8) .
N2D C3D 1.383(6) .
C2D C3D 1.401(7) .
C2D C7D 1.383(7) .
F3D C8D 1.310(9) .
C3D C4D 1.382(7) .
C4D H4D 0.9500 .
C4D C5D 1.383(8) .
C5D H5D 0.9500 .
C5D C6D 1.367(8) .
C6D C7D 1.377(7) .
C7D H7D 0.9500 .

loop_
_geom_hbond_atom_site_label_D
_geom_hbond_atom_site_label_H
_geom_hbond_atom_site_label_A
_geom_hbond_distance_DH
_geom_hbond_distance_HA
_geom_hbond_distance_DA
_geom_hbond_angle_DHA
_geom_hbond_site_symmetry_A
_geom_hbond_publ_flag
N1A H1AA N2B 0.88 2.22 3.063(6) 160.5 . yes
C7A H7A F1A 0.95 2.41 2.881(9) 110.5 . yes
N1B H1BA N2A 0.88 2.06 2.928(6) 171.0 . yes
N1C H1CA N2D 0.88 2.28 3.103(6) 156.1 . yes
N1D H1DA N2C 0.88 2.07 2.940(6) 170.0 . yes

loop_
_geom_torsion_atom_site_label_1
_geom_torsion_atom_site_label_2
_geom_torsion_atom_site_label_3
_geom_torsion_atom_site_label_4
_geom_torsion
_geom_torsion_site_symmetry_1
_geom_torsion_site_symmetry_2
_geom_torsion_site_symmetry_3
_geom_torsion_site_symmetry_4
S1A C1A N2A C3A 0.8(5) . . . .
S1A C2A C3A N2A -0.2(5) . . . .
S1A C2A C3A C4A 178.4(4) . . . .
S1A C2A C7A C6A -179.8(4) . . . .
O1A C6A C7A C2A -178.9(6) . . . .
N1A C1A N2A C3A -177.2(4) . . . .
C1A S1A C2A C3A 0.5(3) . . . .
C1A S1A C2A C7A 178.6(5) . . . .
C1A N2A C3A C2A -0.4(5) . . . .
C1A N2A C3A C4A -178.9(4) . . . .
N2A C3A C4A C5A 179.1(5) . . . .
C2A S1A C1A N1A 177.3(4) . . . .
C2A S1A C1A N2A -0.8(4) . . . .
C2A C3A C4A C5A 0.6(7) . . . .
C3A C2A C7A C6A -1.9(8) . . . .
C3A C4A C5A C6A 0.3(9) . . . .
C4A C5A C6A O1A 179.5(6) . . . .
C4A C5A C6A C7A -2.1(10) . . . .
C5A C6A C7A C2A 2.9(9) . . . .
C6A O1A C8A F1A -49(2) . . . .
C6A O1A C8A F2A 178.7(11) . . . .
C6A O1A C8A F3A 58(2) . . . .
C7A C2A C3A N2A -178.4(4) . . . .
C7A C2A C3A C4A 0.2(7) . . . .
C8A O1A C6A C5A -179.9(15) . . . .
C8A O1A C6A C7A 1.7(19) . . . .
S1B C1B N2B C3B -1.5(5) . . . .
S1B C2B C3B N2B -0.3(5) . . . .
S1B C2B C3B C4B 179.9(4) . . . .
S1B C2B C7B C6B 178.1(4) . . . .
O1B C6B C7B C2B 178.5(4) . . . .
N1B C1B N2B C3B 179.4(4) . . . .
C1B S1B C2B C3B -0.4(3) . . . .
C1B S1B C2B C7B -179.3(4) . . . .
C1B N2B C3B C2B 1.1(6) . . . .
C1B N2B C3B C4B -179.0(4) . . . .
N2B C3B C4B C5B -177.3(5) . . . .
C2B S1B C1B N1B -179.7(4) . . . .
C2B S1B C1B N2B 1.2(4) . . . .
C2B C3B C4B C5B 2.5(7) . . . .
C3B C2B C7B C6B -0.7(7) . . . .
C3B C4B C5B C6B -2.1(8) . . . .
C4B C5B C6B O1B -177.3(5) . . . .
C4B C5B C6B C7B 0.1(8) . . . .
C5B C6B C7B C2B 1.2(7) . . . .
C6B O1B C8B F1B -57.4(10) . . . .
C6B O1B C8B F2B 174.3(6) . . . .
C6B O1B C8B F3B 55.5(10) . . . .
C7B C2B C3B N2B 178.7(4) . . . .
C7B C2B C3B C4B -1.2(7) . . . .
C8B O1B C6B C5B -99.8(7) . . . .
C8B O1B C6B C7B 82.7(7) . . . .
S1C C1C N2C C3C 1.3(5) . . . .
S1C C2C C3C N2C 0.2(5) . . . .
S1C C2C C3C C4C -178.7(4) . . . .
S1C C2C C7C C6C 177.5(4) . . . .
O1C C6C C7C C2C -174.2(5) . . . .
N1C C1C N2C C3C 178.7(4) . . . .
C1C S1C C2C C3C 0.4(3) . . . .
C1C S1C C2C C7C -177.6(5) . . . .
C1C N2C C3C C2C -1.0(6) . . . .
C1C N2C C3C C4C 177.8(5) . . . .
N2C C3C C4C C5C -178.1(5) . . . .
C2C S1C C1C N1C -178.6(4) . . . .
C2C S1C C1C N2C -1.1(4) . . . .
C2C C3C C4C C5C 0.6(8) . . . .
C3C C2C C7C C6C -0.2(8) . . . .
C3C C4C C5C C6C -0.1(9) . . . .
C4C C5C C6C O1C 174.2(6) . . . .
C4C C5C C6C C7C -0.7(10) . . . .
C5C C6C C7C C2C 0.8(9) . . . .
C6C O1C C8C F1C 60.1(18) . . . .
C6C O1C C8C F2C 180.0(9) . . . .
C6C O1C C8C F3C -66(2) . . . .
C7C C2C C3C N2C 178.4(4) . . . .
C7C C2C C3C C4C -0.5(7) . . . .
C8C O1C C6C C5C 88.3(13) . . . .
C8C O1C C6C C7C -96.6(12) . . . .
S1D C1D N2D C3D 1.1(5) . . . .
S1D C2D C3D N2D 0.4(5) . . . .
S1D C2D C3D C4D -179.0(3) . . . .
S1D C2D C7D C6D -178.1(4) . . . .
O1D C6D C7D C2D -177.3(4) . . . .
N1D C1D N2D C3D 180.0(4) . . . .
C1D S1D C2D C3D 0.1(3) . . . .
C1D S1D C2D C7D 178.3(4) . . . .
C1D N2D C3D C2D -0.9(6) . . . .
C1D N2D C3D C4D 178.4(4) . . . .
N2D C3D C4D C5D 177.4(4) . . . .
C2D S1D C1D N1D -179.7(4) . . . .
C2D S1D C1D N2D -0.7(4) . . . .
C2D C3D C4D C5D -3.3(7) . . . .
C3D C2D C7D C6D -0.2(7) . . . .
C3D C4D C5D C6D 1.5(8) . . . .
C4D C5D C6D O1D 176.7(5) . . . .
C4D C5D C6D C7D 1.2(8) . . . .
C5D C6D C7D C2D -1.8(8) . . . .
C6D O1D C8D F1D 56.7(10) . . . .
C6D O1D C8D F2D -178.9(6) . . . .
C6D O1D C8D F3D -54.6(10) . . . .
C7D C2D C3D N2D -177.9(4) . . . .
C7D C2D C3D C4D 2.7(7) . . . .
C8D O1D C6D C5D 92.0(7) . . . .
C8D O1D C6D C7D -92.3(7) . . . .

_cod_database_fobs_code 4519497
